data_1531562
loop_
_publ_author_name
'Kahlenberg, V.'
'Weidenthaler, C.'

_publ_section_title
;
 High-temperature single crystal diffraction study on monobarium gallate -
 the crystal structure of beta-(Ba Ga2 O4)
;
_journal_name_full 'Solid State Sciences'
_journal_page_first 963
_journal_page_last 968
_journal_volume 4
_journal_year 2002
_chemical_formula_sum 'Ba Ga2 O4'
_chemical_name_systematic 'Ba (Ga2 O4)'
_space_group_IT_number 182
_symmetry_space_group_name_Hall 'P 6c 2c'
_symmetry_space_group_name_H-M 'P 63 2 2'
_cell_angle_alpha 90
_cell_angle_beta 90
_cell_angle_gamma 120
_cell_formula_units_Z 2
_cell_length_a 5.3925
_cell_length_b 5.3925
_cell_length_c 8.9739
_cell_volume 225.992
_citation_journal_id_ASTM SSSCFJ
_cod_data_source_file Kahlenberg_SSSCFJ_2002_951.cif
_cod_data_source_block Ba1Ga2O4
_cod_original_cell_volume 225.9915
_cod_original_formula_sum 'Ba1 Ga2 O4'
_cod_database_code 1531562

loop_
_symmetry_equiv_pos_as_xyz
x,y,z
x-y,x,z+1/2
-y,x-y,z
-x,-y,z+1/2
-x+y,-x,z
y,-x+y,z+1/2
-y,-x,-z+1/2
x-y,-y,-z
x,x-y,-z+1/2
y,x,-z
-x+y,y,-z+1/2
-x,-x+y,-z

loop_
_atom_site_label
_atom_site_type_symbol
_atom_site_fract_x
_atom_site_fract_y
_atom_site_fract_z
_atom_site_occupancy
_atom_site_U_iso_or_equiv
Ga1 Ga+3 0.3333 0.6667 0.0535 1 0.0
O2 O-2 0.349 0 0 0.333 0.0
O1 O-2 0.393 0.786 0.25 1 0.0
Ba1 Ba+2 0 0 0.25 1 0.0
